data_7130041
loop_
_publ_author_name
'Wang, Wen-Tao'
'Zhang, Sen'
'Tao, Ling-Fei'
'Pan, Zi-Qi'
'Qian, Linghui'
'Liao, Jia-Yu'

_publ_section_title
;
 Cooperative catalysis-enabled C-N bond cleavage of biaryl lactams with
 activated isocyanides
;
_journal_name_full 'Chemical Communications'
_journal_paper_doi 10.1039/D2CC01625G
_journal_year 2022
_chemical_absolute_configuration ad
_chemical_formula_moiety 'C42 H38 N4 O5 S'
_chemical_formula_sum 'C42 H38 N4 O5 S'
_chemical_formula_weight 710.82
_space_group_crystal_system orthorhombic
_space_group_IT_number 19
_space_group_name_Hall 'P 2ac 2ab'
_space_group_name_H-M_alt 'P 21 21 21'
_atom_sites_solution_hydrogens mixed
_atom_sites_solution_primary dual
_audit_creation_date 2022-03-08
_audit_creation_method
;
Olex2 1.2
(compiled 2018.05.29 svn.r3508 for OlexSys, GUI svn.r5506)
;
_audit_update_record
;
2022-03-10 deposited with the CCDC.	2022-05-03 downloaded from the CCDC.
;
_cell_angle_alpha 90
_cell_angle_beta 90
_cell_angle_gamma 90
_cell_formula_units_Z 4
_cell_length_a 11.8054(16)
_cell_length_b 17.024(2)
_cell_length_c 17.981(2)
_cell_measurement_reflns_used 9849
_cell_measurement_temperature 170(2)
_cell_measurement_theta_max 27.07
_cell_measurement_theta_min 2.39
_cell_volume 3613.7(8)
_computing_cell_refinement 'SAINT V8.40B (Bruker Nano, Inc., 2019)'
_computing_data_collection 'Bruker Instrument Service vV6.2.14'
_computing_data_reduction 'SAINT V8.40B (Bruker Nano, Inc., 2019)'
_computing_molecular_graphics 'Olex2 (Dolomanov et al., 2009)'
_computing_publication_material 'Olex2 (Dolomanov et al., 2009)'
_computing_structure_refinement 'ShelXL (Sheldrick, 2015)'
_computing_structure_solution 'ShelXT (Sheldrick, 2015)'
_diffrn_ambient_temperature 170.0
_diffrn_measured_fraction_theta_full 0.999
_diffrn_measured_fraction_theta_max 0.996
_diffrn_measurement_device_type 'zju Bruker D8 Venture'
_diffrn_measurement_method '\f and \w scans'
_diffrn_radiation_type MoK\a
_diffrn_radiation_wavelength 0.71073
_diffrn_reflns_av_R_equivalents 0.0829
_diffrn_reflns_av_unetI/netI 0.0514
_diffrn_reflns_Laue_measured_fraction_full 0.999
_diffrn_reflns_Laue_measured_fraction_max 0.996
_diffrn_reflns_limit_h_max 15
_diffrn_reflns_limit_h_min -15
_diffrn_reflns_limit_k_max 21
_diffrn_reflns_limit_k_min -21
_diffrn_reflns_limit_l_max 23
_diffrn_reflns_limit_l_min -23
_diffrn_reflns_number 56636
_diffrn_reflns_point_group_measured_fraction_full 1.000
_diffrn_reflns_point_group_measured_fraction_max 0.995
_diffrn_reflns_theta_full 25.242
_diffrn_reflns_theta_max 27.163
_diffrn_reflns_theta_min 2.064
_diffrn_standards_number 0
_exptl_absorpt_coefficient_mu 0.142
_exptl_absorpt_correction_T_max 0.7455
_exptl_absorpt_correction_T_min 0.5546
_exptl_absorpt_correction_type multi-scan
_exptl_absorpt_process_details
;
SADABS-2016/2 (Bruker,2016/2) was used for absorption correction.
wR2(int) was 0.1335 before and 0.0876 after correction.
The Ratio of minimum to maximum transmission is 0.7439.
The \l/2 correction factor is Not present.
;
_exptl_crystal_colour colourless
_exptl_crystal_colour_primary colourless
_exptl_crystal_density_diffrn 1.307
_exptl_crystal_description block
_exptl_crystal_F_000 1496
_exptl_crystal_size_max 0.42
_exptl_crystal_size_mid 0.2
_exptl_crystal_size_min 0.16
_refine_diff_density_max 0.264
_refine_diff_density_min -0.431
_refine_diff_density_rms 0.079
_refine_ls_abs_structure_details
;
 Flack x determined using 2822 quotients [(I+)-(I-)]/[(I+)+(I-)]
 (Parsons, Flack and Wagner, Acta Cryst. B69 (2013) 249-259).
;
_refine_ls_abs_structure_Flack 0.01(3)
_refine_ls_extinction_method none
_refine_ls_goodness_of_fit_ref 1.040
_refine_ls_hydrogen_treatment mixed
_refine_ls_matrix_type full
_refine_ls_number_parameters 487
_refine_ls_number_reflns 7993
_refine_ls_number_restraints 1
_refine_ls_restrained_S_all 1.040
_refine_ls_R_factor_all 0.0513
_refine_ls_R_factor_gt 0.0426
_refine_ls_shift/su_max 0.001
_refine_ls_shift/su_mean 0.000
_refine_ls_structure_factor_coef Fsqd
_refine_ls_weighting_details 'w=1/[\s^2^(Fo^2^)+(0.0547P)^2^+0.5632P] where P=(Fo^2^+2Fc^2^)/3'
_refine_ls_weighting_scheme calc
_refine_ls_wR_factor_gt 0.1002
_refine_ls_wR_factor_ref 0.1065
_reflns_Friedel_coverage 0.796
_reflns_Friedel_fraction_full 1.000
_reflns_Friedel_fraction_max 0.993
_reflns_number_gt 7096
_reflns_number_total 7993
_reflns_threshold_expression 'I > 2\s(I)'
_cod_data_source_file d2cc01625g2.cif
_cod_data_source_block mo_220307_wwt_da_0m
_cod_database_code 7130041
_shelx_shelxl_version_number 2018/3
_shelx_space_group_comment
;
The symmetry employed for this shelxl refinement is uniquely defined
by the following loop, which should always be used as a source of
symmetry information in preference to the above space-group names.
They are only intended as comments.
;
_shelx_estimated_absorpt_t_max 0.978
_shelx_estimated_absorpt_t_min 0.943
_olex2_refinement_description
;
1. Fixed Uiso
 At 1.2 times of:
  All C(H) groups, {H34C,H34D,H2} of C34A, All C(H,H) groups, All C(H,H,H,H)
  groups, All N(H) groups
 At 1.5 times of:
  All O(H) groups, {H17A,H17B,H17C} of C17, {H16A,H16B,H16C} of C16, {H9A,H9B,
  H9C} of C9, {H42A,H42B,H42C} of C42
2. Restrained distances
 N2-H2
 0.88 with sigma of 0.01
3. Others
 Sof(H33C)=Sof(H33D)=Sof(H35C)=Sof(H35D)=Sof(C34A)=Sof(H34C)=Sof(H34D)=1-FVAR(1)
 Sof(H33A)=Sof(H33B)=Sof(H35A)=Sof(H35B)=Sof(C34)=Sof(H34A)=Sof(H34B)=FVAR(1)
4.a Secondary CH2 refined with riding coordinates:
 C32(H32A,H32B), C33(H33A,H33B), C33(H33C,H33D), C35(H35A,H35B), C35(H35C,
 H35D), C34(H34A,H34B), C34A(H34C,H34D)
4.b Aromatic/amide H refined with riding coordinates:
 N1(H1A), C1(H1B), C2(H2A), C3(H3), C4(H4), C20(H20), C21(H21), C24(H24),
 C25(H25), C26(H26), C27(H27), C29(H29), C37(H37), C38(H38), C40(H40), C41(H41)
4.c Idealised Me refined as rotating group:
 C9(H9A,H9B,H9C), C16(H16A,H16B,H16C), C17(H17A,H17B,H17C), C42(H42A,H42B,H42C)
4.d Idealised tetrahedral OH refined as rotating group:
 O1(H1)
;
_olex2_submission_special_instructions 'No special instructions were received'

loop_
_space_group_symop_operation_xyz
'x, y, z'
'-x+1/2, -y, z+1/2'
'-x, y+1/2, -z+1/2'
'x+1/2, -y+1/2, -z'

loop_
_atom_site_label
_atom_site_type_symbol
_atom_site_fract_x
_atom_site_fract_y
_atom_site_fract_z
_atom_site_U_iso_or_equiv
_atom_site_adp_type
_atom_site_occupancy
_atom_site_site_symmetry_order
_atom_site_calc_flag
_atom_site_refinement_flags_posn
_atom_site_refinement_flags_adp
_atom_site_refinement_flags_occupancy
_atom_site_disorder_assembly
_atom_site_disorder_group
S1 S 0.17662(5) 0.60086(4) 0.46111(4) 0.02424(15) Uani 1 1 d . . . . .
O1 O 0.3328(2) 0.37303(11) 0.18184(11) 0.0363(5) Uani 1 1 d . . . . .
H1 H 0.338397 0.401912 0.144142 0.055 Uiso 1 1 calc GR . . . .
O2 O 0.09762(16) 0.59409(12) 0.40104(11) 0.0294(4) Uani 1 1 d . . . . .
O3 O 0.13915(17) 0.58144(12) 0.53512(12) 0.0343(5) Uani 1 1 d . . . . .
O4 O 0.48468(16) 0.35391(11) 0.41806(11) 0.0295(4) Uani 1 1 d . . . . .
O5 O 0.3988(2) 0.51724(15) 0.58658(14) 0.0484(6) Uani 1 1 d . . . . .
N1 N 0.4947(2) 0.72999(14) 0.32956(16) 0.0358(6) Uani 1 1 d . . . . .
H1A H 0.553100 0.759551 0.341419 0.043 Uiso 1 1 calc R . . . .
N2 N 0.28656(19) 0.54681(13) 0.44322(13) 0.0243(5) Uani 1 1 d D . . . .
N3 N 0.60999(19) 0.42160(15) 0.48522(16) 0.0349(6) Uani 1 1 d . . . . .
N4 N 0.5400(2) 0.45748(16) 0.64889(15) 0.0391(7) Uani 1 1 d . . . . .
C1 C 0.2179(3) 0.70096(18) 0.25567(17) 0.0325(6) Uani 1 1 d . . . . .
H1B H 0.169024 0.657361 0.248183 0.039 Uiso 1 1 calc R . . . .
C2 C 0.1838(3) 0.77563(18) 0.23576(18) 0.0395(7) Uani 1 1 d . . . . .
H2A H 0.110414 0.783594 0.215408 0.047 Uiso 1 1 calc R . . . .
C3 C 0.2571(3) 0.84004(19) 0.24547(19) 0.0441(8) Uani 1 1 d . . . . .
H3 H 0.232574 0.890854 0.230757 0.053 Uiso 1 1 calc R . . . .
C4 C 0.3638(3) 0.83130(18) 0.27580(19) 0.0409(8) Uani 1 1 d . . . . .
H4 H 0.412895 0.874999 0.282211 0.049 Uiso 1 1 calc R . . . .
C5 C 0.3963(3) 0.75639(16) 0.29648(16) 0.0313(6) Uani 1 1 d . . . . .
C6 C 0.3252(2) 0.69015(15) 0.28695(15) 0.0261(5) Uani 1 1 d . . . . .
C7 C 0.3851(2) 0.62341(15) 0.31518(15) 0.0251(5) Uani 1 1 d . . . . .
C8 C 0.4872(3) 0.64990(16) 0.34117(17) 0.0305(6) Uani 1 1 d . . . . .
C9 C 0.5814(3) 0.6060(2) 0.3779(2) 0.0464(8) Uani 1 1 d . . . . .
H9A H 0.653991 0.629905 0.364306 0.070 Uiso 1 1 calc GR . . . .
H9B H 0.580137 0.551126 0.361616 0.070 Uiso 1 1 calc GR . . . .
H9C H 0.571734 0.608320 0.432033 0.070 Uiso 1 1 calc GR . . . .
C10 C 0.3460(2) 0.54006(15) 0.31231(15) 0.0238(5) Uani 1 1 d . . . . .
C11 C 0.3588(2) 0.49702(16) 0.24612(16) 0.0272(6) Uani 1 1 d . . . . .
C12 C 0.3210(2) 0.41897(15) 0.24420(16) 0.0270(6) Uani 1 1 d . . . . .
C13 C 0.2750(2) 0.38210(15) 0.30658(16) 0.0260(6) Uani 1 1 d . . . . .
C14 C 0.2639(2) 0.42511(15) 0.37219(15) 0.0234(5) Uani 1 1 d . . . . .
C15 C 0.2984(2) 0.50406(15) 0.37457(15) 0.0230(5) Uani 1 1 d . . . . .
C16 C 0.4132(3) 0.53123(17) 0.17787(18) 0.0397(8) Uani 1 1 d . . . . .
H16A H 0.472322 0.495539 0.159911 0.059 Uiso 1 1 calc GR . . . .
H16B H 0.447006 0.582194 0.190147 0.059 Uiso 1 1 calc GR . . . .
H16C H 0.355839 0.538283 0.139057 0.059 Uiso 1 1 calc GR . . . .
C17 C 0.2421(3) 0.29693(17) 0.30137(18) 0.0362(7) Uani 1 1 d . . . . .
H17A H 0.209791 0.279785 0.348879 0.054 Uiso 1 1 calc GR . . . .
H17B H 0.309269 0.265333 0.289988 0.054 Uiso 1 1 calc GR . . . .
H17C H 0.185760 0.290186 0.261844 0.054 Uiso 1 1 calc GR . . . .
C18 C 0.2270(2) 0.38503(14) 0.44204(15) 0.0229(5) Uani 1 1 d . . . . .
C19 C 0.3089(2) 0.36192(14) 0.49272(15) 0.0237(5) Uani 1 1 d . . . . .
C20 C 0.2792(2) 0.32443(16) 0.56004(16) 0.0264(6) Uani 1 1 d . . . . .
H20 H 0.336725 0.308356 0.593684 0.032 Uiso 1 1 calc R . . . .
C21 C 0.1676(2) 0.31116(16) 0.57700(16) 0.0274(6) Uani 1 1 d . . . . .
H21 H 0.148312 0.285629 0.622249 0.033 Uiso 1 1 calc R . . . .
C22 C 0.0808(2) 0.33523(14) 0.52757(15) 0.0243(5) Uani 1 1 d . . . . .
C23 C 0.1101(2) 0.37210(14) 0.45939(16) 0.0232(5) Uani 1 1 d . . . . .
C24 C 0.0221(2) 0.39682(17) 0.41092(16) 0.0291(6) Uani 1 1 d . . . . .
H24 H 0.040105 0.420284 0.364470 0.035 Uiso 1 1 calc R . . . .
C25 C -0.0894(2) 0.38677(17) 0.43124(18) 0.0335(7) Uani 1 1 d . . . . .
H25 H -0.147697 0.403904 0.398659 0.040 Uiso 1 1 calc R . . . .
C26 C -0.1183(2) 0.35176(16) 0.49906(19) 0.0327(6) Uani 1 1 d . . . . .
H26 H -0.195714 0.345459 0.512103 0.039 Uiso 1 1 calc R . . . .
C27 C -0.0354(2) 0.32655(16) 0.54671(18) 0.0294(6) Uani 1 1 d . . . . .
H27 H -0.055648 0.303144 0.592790 0.035 Uiso 1 1 calc R . . . .
C28 C 0.4291(2) 0.38099(15) 0.48037(15) 0.0249(6) Uani 1 1 d . . . . .
C29 C 0.5920(2) 0.38155(18) 0.42628(19) 0.0343(7) Uani 1 1 d . . . . .
H29 H 0.649662 0.371764 0.390628 0.041 Uiso 1 1 calc R . . . .
C30 C 0.5037(2) 0.42234(16) 0.52092(16) 0.0279(6) Uani 1 1 d . . . . .
C31 C 0.4774(2) 0.46938(17) 0.58836(17) 0.0310(6) Uani 1 1 d . . . . .
C32 C 0.5159(3) 0.49715(19) 0.71994(18) 0.0394(7) Uani 1 1 d . . . . .
H32A H 0.435386 0.490713 0.734139 0.047 Uiso 1 1 calc R . . . .
H32B H 0.533674 0.553886 0.716923 0.047 Uiso 1 1 calc R . . . .
C33 C 0.5929(3) 0.4562(2) 0.77460(19) 0.0404(7) Uani 1 1 d . . . . .
H33A H 0.666039 0.484302 0.778223 0.048 Uiso 0.552(9) 1 calc R . P A 1
H33B H 0.557502 0.455140 0.824514 0.048 Uiso 0.552(9) 1 calc R . P A 1
H33C H 0.552230 0.413462 0.800775 0.048 Uiso 0.448(9) 1 calc R . P A 2
H33D H 0.622793 0.493650 0.811823 0.048 Uiso 0.448(9) 1 calc R . P A 2
C35 C 0.6253(4) 0.3951(3) 0.6583(2) 0.0688(14) Uani 1 1 d . . . . .
H35A H 0.702507 0.413824 0.646164 0.083 Uiso 0.552(9) 1 calc R . P A 1
H35B H 0.607431 0.348255 0.627806 0.083 Uiso 0.552(9) 1 calc R . P A 1
H35C H 0.675077 0.391042 0.614154 0.083 Uiso 0.448(9) 1 calc R . P A 2
H35D H 0.589080 0.343504 0.667454 0.083 Uiso 0.448(9) 1 calc R . P A 2
C36 C 0.2248(2) 0.69898(15) 0.46440(17) 0.0282(6) Uani 1 1 d . . . . .
C37 C 0.3220(3) 0.71758(18) 0.5040(2) 0.0453(8) Uani 1 1 d . . . . .
H37 H 0.364547 0.677744 0.528263 0.054 Uiso 1 1 calc R . . . .
C38 C 0.3558(3) 0.79560(19) 0.5075(3) 0.0544(11) Uani 1 1 d . . . . .
H38 H 0.422623 0.808729 0.534143 0.065 Uiso 1 1 calc R . . . .
C39 C 0.2949(3) 0.85464(17) 0.4732(2) 0.0384(8) Uani 1 1 d . . . . .
C40 C 0.1971(3) 0.83480(17) 0.43524(18) 0.0342(7) Uani 1 1 d . . . . .
H40 H 0.153395 0.874882 0.412270 0.041 Uiso 1 1 calc R . . . .
C41 C 0.1620(2) 0.75726(17) 0.43021(16) 0.0306(6) Uani 1 1 d . . . . .
H41 H 0.095177 0.744257 0.403439 0.037 Uiso 1 1 calc R . . . .
C42 C 0.3341(3) 0.93899(19) 0.4765(3) 0.0612(12) Uani 1 1 d . . . . .
H42A H 0.362332 0.954958 0.427500 0.092 Uiso 1 1 calc GR . . . .
H42B H 0.394855 0.943987 0.513274 0.092 Uiso 1 1 calc GR . . . .
H42C H 0.270456 0.972767 0.490731 0.092 Uiso 1 1 calc GR . . . .
C34 C 0.6108(5) 0.3771(3) 0.7481(4) 0.0415(18) Uani 0.552(9) 1 d . . P A 1
H34A H 0.544872 0.342862 0.758363 0.050 Uiso 0.552(9) 1 calc R . P A 1
H34B H 0.679969 0.353392 0.769662 0.050 Uiso 0.552(9) 1 calc R . P A 1
C34A C 0.6902(7) 0.4226(5) 0.7254(4) 0.040(2) Uani 0.448(9) 1 d . . P A 2
H34C H 0.745980 0.463658 0.712207 0.049 Uiso 0.448(9) 1 calc R . P A 2
H34D H 0.729554 0.378500 0.750347 0.049 Uiso 0.448(9) 1 calc R . P A 2
H2 H 0.310(3) 0.531(2) 0.4873(12) 0.049 Uiso 1 1 d DR . . . .

loop_
_atom_site_aniso_label
_atom_site_aniso_U_11
_atom_site_aniso_U_22
_atom_site_aniso_U_33
_atom_site_aniso_U_23
_atom_site_aniso_U_13
_atom_site_aniso_U_12
S1 0.0276(3) 0.0254(3) 0.0197(3) -0.0019(3) 0.0008(3) -0.0010(3)
O1 0.0635(14) 0.0264(9) 0.0191(10) -0.0016(8) 0.0021(10) 0.0017(10)
O2 0.0299(9) 0.0309(10) 0.0274(11) -0.0026(9) -0.0056(8) -0.0011(8)
O3 0.0392(10) 0.0411(11) 0.0225(11) -0.0013(9) 0.0067(9) -0.0024(9)
O4 0.0279(9) 0.0308(10) 0.0299(11) -0.0008(8) 0.0037(8) 0.0005(8)
O5 0.0523(13) 0.0536(14) 0.0395(14) -0.0127(11) -0.0113(11) 0.0265(12)
N1 0.0391(14) 0.0288(12) 0.0396(16) -0.0011(11) 0.0023(12) -0.0088(11)
N2 0.0317(11) 0.0220(10) 0.0191(12) -0.0005(9) -0.0010(9) 0.0017(9)
N3 0.0235(11) 0.0382(14) 0.0431(16) -0.0024(11) 0.0023(10) -0.0001(10)
N4 0.0434(15) 0.0390(14) 0.0350(16) -0.0122(12) -0.0135(12) 0.0161(12)
C1 0.0420(15) 0.0338(15) 0.0218(15) 0.0019(12) 0.0040(12) 0.0011(12)
C2 0.0535(18) 0.0392(16) 0.0258(17) 0.0037(12) 0.0048(14) 0.0154(15)
C3 0.072(2) 0.0299(16) 0.0305(18) 0.0075(13) 0.0100(16) 0.0156(16)
C4 0.065(2) 0.0249(14) 0.0333(18) 0.0017(12) 0.0116(15) -0.0023(14)
C5 0.0444(16) 0.0242(13) 0.0252(15) -0.0009(11) 0.0096(12) -0.0025(12)
C6 0.0367(14) 0.0235(12) 0.0183(13) 0.0007(10) 0.0061(11) 0.0000(12)
C7 0.0322(14) 0.0249(12) 0.0182(13) -0.0005(10) 0.0034(11) -0.0012(11)
C8 0.0364(15) 0.0288(13) 0.0264(15) -0.0003(12) 0.0039(12) -0.0015(11)
C9 0.0408(17) 0.0461(19) 0.052(2) 0.0003(17) -0.0099(15) -0.0009(15)
C10 0.0283(13) 0.0209(12) 0.0221(14) 0.0016(10) -0.0005(10) 0.0028(10)
C11 0.0352(14) 0.0244(13) 0.0219(14) 0.0030(11) 0.0008(11) 0.0015(11)
C12 0.0377(14) 0.0240(12) 0.0194(14) -0.0006(10) -0.0023(11) 0.0049(11)
C13 0.0320(13) 0.0230(13) 0.0231(14) -0.0003(10) -0.0046(11) 0.0007(10)
C14 0.0259(12) 0.0244(12) 0.0200(14) 0.0018(10) -0.0026(10) 0.0005(10)
C15 0.0262(12) 0.0236(12) 0.0191(13) -0.0015(10) -0.0025(10) 0.0013(10)
C16 0.065(2) 0.0282(15) 0.0257(16) -0.0009(12) 0.0126(15) -0.0028(14)
C17 0.0552(19) 0.0242(14) 0.0293(17) -0.0033(12) 0.0013(14) -0.0062(13)
C18 0.0279(12) 0.0199(12) 0.0210(14) -0.0012(10) -0.0015(10) -0.0018(10)
C19 0.0269(13) 0.0228(12) 0.0214(14) -0.0010(10) 0.0006(10) -0.0003(10)
C20 0.0292(12) 0.0267(13) 0.0232(15) 0.0022(11) -0.0024(11) 0.0025(11)
C21 0.0333(13) 0.0268(13) 0.0220(14) 0.0031(11) 0.0027(12) 0.0005(11)
C22 0.0284(12) 0.0207(12) 0.0238(14) -0.0008(10) 0.0023(11) -0.0011(10)
C23 0.0286(12) 0.0195(11) 0.0215(13) -0.0021(10) -0.0022(11) -0.0017(10)
C24 0.0321(13) 0.0285(13) 0.0268(15) 0.0034(12) -0.0055(11) -0.0024(11)
C25 0.0286(13) 0.0339(16) 0.0380(17) -0.0005(13) -0.0084(12) 0.0015(11)
C26 0.0253(14) 0.0296(14) 0.0433(18) -0.0032(13) 0.0025(12) -0.0016(11)
C27 0.0311(13) 0.0273(13) 0.0299(16) -0.0010(12) 0.0048(12) -0.0019(11)
C28 0.0270(12) 0.0241(13) 0.0235(14) 0.0025(10) 0.0009(10) 0.0014(10)
C29 0.0269(13) 0.0369(16) 0.0390(18) -0.0017(13) 0.0032(12) 0.0010(12)
C30 0.0264(12) 0.0296(13) 0.0276(16) -0.0004(11) -0.0014(11) 0.0033(10)
C31 0.0301(14) 0.0289(14) 0.0338(17) -0.0031(12) -0.0055(12) 0.0036(11)
C32 0.0441(17) 0.0382(17) 0.0358(18) -0.0112(14) -0.0073(14) 0.0086(14)
C33 0.0441(17) 0.0438(17) 0.0333(18) 0.0027(14) -0.0034(14) 0.0007(14)
C35 0.085(3) 0.067(2) 0.054(2) -0.030(2) -0.036(2) 0.049(2)
C36 0.0299(13) 0.0264(13) 0.0283(15) -0.0042(12) 0.0030(12) 0.0028(10)
C37 0.0370(16) 0.0312(15) 0.068(3) -0.0076(15) -0.0173(17) 0.0045(14)
C38 0.0376(17) 0.0334(17) 0.092(3) -0.0185(19) -0.0181(19) -0.0002(13)
C39 0.0352(15) 0.0266(14) 0.053(2) -0.0083(14) 0.0110(14) -0.0015(11)
C40 0.0416(16) 0.0274(14) 0.0337(17) 0.0016(12) 0.0086(13) 0.0052(12)
C41 0.0328(14) 0.0314(14) 0.0275(15) -0.0011(12) 0.0026(12) 0.0029(11)
C42 0.046(2) 0.0298(16) 0.108(4) -0.0125(19) 0.012(2) -0.0029(15)
C34 0.049(3) 0.034(3) 0.042(4) -0.001(3) -0.014(3) 0.008(3)
C34A 0.044(4) 0.047(4) 0.030(4) -0.005(3) -0.007(3) 0.013(3)

loop_
_atom_type_symbol
_atom_type_description
_atom_type_scat_dispersion_real
_atom_type_scat_dispersion_imag
_atom_type_scat_source
C C 0.0033 0.0016 'International Tables Vol C Tables 4.2.6.8 and 6.1.1.4'
H H 0.0000 0.0000 'International Tables Vol C Tables 4.2.6.8 and 6.1.1.4'
N N 0.0061 0.0033 'International Tables Vol C Tables 4.2.6.8 and 6.1.1.4'
O O 0.0106 0.0060 'International Tables Vol C Tables 4.2.6.8 and 6.1.1.4'
S S 0.1246 0.1234 'International Tables Vol C Tables 4.2.6.8 and 6.1.1.4'

loop_
_geom_angle_atom_site_label_1
_geom_angle_atom_site_label_2
_geom_angle_atom_site_label_3
_geom_angle
_geom_angle_site_symmetry_1
_geom_angle_site_symmetry_3
_geom_angle_publ_flag
O2 S1 O3 118.58(12) . . ?
O2 S1 N2 109.01(12) . . ?
O2 S1 C36 108.14(13) . . ?
O3 S1 N2 107.36(12) . . ?
O3 S1 C36 106.55(13) . . ?
N2 S1 C36 106.60(12) . . ?
C12 O1 H1 109.5 . . ?
C29 O4 C28 103.9(2) . . ?
C5 N1 H1A 125.3 . . ?
C5 N1 C8 109.4(2) . . ?
C8 N1 H1A 125.3 . . ?
S1 N2 H2 104(3) . . ?
C15 N2 S1 122.27(18) . . ?
C15 N2 H2 126(2) . . ?
C29 N3 C30 103.5(2) . . ?
C31 N4 C32 122.1(2) . . ?
C31 N4 C35 125.7(3) . . ?
C32 N4 C35 111.3(3) . . ?
C2 C1 H1B 120.3 . . ?
C2 C1 C6 119.3(3) . . ?
C6 C1 H1B 120.3 . . ?
C1 C2 H2A 119.8 . . ?
C1 C2 C3 120.3(3) . . ?
C3 C2 H2A 119.8 . . ?
C2 C3 H3 119.1 . . ?
C4 C3 C2 121.8(3) . . ?
C4 C3 H3 119.1 . . ?
C3 C4 H4 121.3 . . ?
C3 C4 C5 117.3(3) . . ?
C5 C4 H4 121.3 . . ?
N1 C5 C4 130.5(3) . . ?
N1 C5 C6 107.0(2) . . ?
C4 C5 C6 122.5(3) . . ?
C1 C6 C5 118.7(3) . . ?
C1 C6 C7 134.0(3) . . ?
C5 C6 C7 107.3(3) . . ?
C6 C7 C10 126.2(2) . . ?
C8 C7 C6 107.1(2) . . ?
C8 C7 C10 126.6(2) . . ?
N1 C8 C9 120.8(3) . . ?
C7 C8 N1 109.2(3) . . ?
C7 C8 C9 129.9(3) . . ?
C8 C9 H9A 109.5 . . ?
C8 C9 H9B 109.5 . . ?
C8 C9 H9C 109.5 . . ?
H9A C9 H9B 109.5 . . ?
H9A C9 H9C 109.5 . . ?
H9B C9 H9C 109.5 . . ?
C11 C10 C7 119.5(2) . . ?
C15 C10 C7 121.0(2) . . ?
C15 C10 C11 119.6(2) . . ?
C10 C11 C16 122.3(2) . . ?
C12 C11 C10 118.7(2) . . ?
C12 C11 C16 118.9(3) . . ?
O1 C12 C11 121.8(3) . . ?
O1 C12 C13 116.1(2) . . ?
C13 C12 C11 122.0(3) . . ?
C12 C13 C17 119.0(2) . . ?
C14 C13 C12 118.7(2) . . ?
C14 C13 C17 122.3(2) . . ?
C13 C14 C15 120.1(2) . . ?
C13 C14 C18 119.9(2) . . ?
C15 C14 C18 119.7(2) . . ?
C10 C15 N2 120.3(2) . . ?
C10 C15 C14 120.8(2) . . ?
C14 C15 N2 118.8(2) . . ?
C11 C16 H16A 109.5 . . ?
C11 C16 H16B 109.5 . . ?
C11 C16 H16C 109.5 . . ?
H16A C16 H16B 109.5 . . ?
H16A C16 H16C 109.5 . . ?
H16B C16 H16C 109.5 . . ?
C13 C17 H17A 109.5 . . ?
C13 C17 H17B 109.5 . . ?
C13 C17 H17C 109.5 . . ?
H17A C17 H17B 109.5 . . ?
H17A C17 H17C 109.5 . . ?
H17B C17 H17C 109.5 . . ?
C19 C18 C14 118.6(2) . . ?
C19 C18 C23 119.1(2) . . ?
C23 C18 C14 122.3(2) . . ?
C18 C19 C20 121.2(2) . . ?
C18 C19 C28 120.7(2) . . ?
C20 C19 C28 117.9(2) . . ?
C19 C20 H20 119.9 . . ?
C21 C20 C19 120.3(2) . . ?
C21 C20 H20 119.9 . . ?
C20 C21 H21 119.7 . . ?
C20 C21 C22 120.5(3) . . ?
C22 C21 H21 119.7 . . ?
C21 C22 C23 119.6(2) . . ?
C21 C22 C27 121.0(3) . . ?
C23 C22 C27 119.3(3) . . ?
C22 C23 C18 119.4(2) . . ?
C24 C23 C18 121.7(3) . . ?
C24 C23 C22 118.9(2) . . ?
C23 C24 H24 120.0 . . ?
C25 C24 C23 120.0(3) . . ?
C25 C24 H24 120.0 . . ?
C24 C25 H25 119.4 . . ?
C24 C25 C26 121.2(3) . . ?
C26 C25 H25 119.4 . . ?
C25 C26 H26 119.9 . . ?
C27 C26 C25 120.3(3) . . ?
C27 C26 H26 119.9 . . ?
C22 C27 H27 119.8 . . ?
C26 C27 C22 120.3(3) . . ?
C26 C27 H27 119.8 . . ?
O4 C28 C19 120.5(2) . . ?
C30 C28 O4 107.7(2) . . ?
C30 C28 C19 131.7(3) . . ?
O4 C29 H29 122.3 . . ?
N3 C29 O4 115.5(3) . . ?
N3 C29 H29 122.3 . . ?
N3 C30 C31 124.2(2) . . ?
C28 C30 N3 109.4(3) . . ?
C28 C30 C31 126.0(2) . . ?
O5 C31 N4 122.6(3) . . ?
O5 C31 C30 119.4(3) . . ?
N4 C31 C30 118.0(2) . . ?
N4 C32 H32A 111.0 . . ?
N4 C32 H32B 111.0 . . ?
N4 C32 C33 103.7(2) . . ?
H32A C32 H32B 109.0 . . ?
C33 C32 H32A 111.0 . . ?
C33 C32 H32B 111.0 . . ?
C32 C33 H33A 110.2 . . ?
C32 C33 H33B 110.2 . . ?
C32 C33 H33C 110.9 . . ?
C32 C33 H33D 110.9 . . ?
C32 C33 C34A 104.1(4) . . ?
H33A C33 H33B 108.5 . . ?
H33C C33 H33D 109.0 . . ?
C34 C33 C32 107.7(3) . . ?
C34 C33 H33A 110.2 . . ?
C34 C33 H33B 110.2 . . ?
C34A C33 H33C 110.9 . . ?
C34A C33 H33D 110.9 . . ?
N4 C35 H35A 111.8 . . ?
N4 C35 H35B 111.8 . . ?
N4 C35 H35C 111.3 . . ?
N4 C35 H35D 111.3 . . ?
N4 C35 C34 100.1(3) . . ?
N4 C35 C34A 102.4(4) . . ?
H35A C35 H35B 109.5 . . ?
H35C C35 H35D 109.2 . . ?
C34 C35 H35A 111.8 . . ?
C34 C35 H35B 111.8 . . ?
C34A C35 H35C 111.3 . . ?
C34A C35 H35D 111.3 . . ?
C37 C36 S1 120.0(2) . . ?
C41 C36 S1 119.4(2) . . ?
C41 C36 C37 120.5(3) . . ?
C36 C37 H37 120.7 . . ?
C36 C37 C38 118.6(3) . . ?
C38 C37 H37 120.7 . . ?
C37 C38 H38 119.1 . . ?
C39 C38 C37 121.8(3) . . ?
C39 C38 H38 119.1 . . ?
C38 C39 C40 118.5(3) . . ?
C38 C39 C42 121.0(3) . . ?
C40 C39 C42 120.5(3) . . ?
C39 C40 H40 119.5 . . ?
C39 C40 C41 121.0(3) . . ?
C41 C40 H40 119.5 . . ?
C36 C41 C40 119.6(3) . . ?
C36 C41 H41 120.2 . . ?
C40 C41 H41 120.2 . . ?
C39 C42 H42A 109.5 . . ?
C39 C42 H42B 109.5 . . ?
C39 C42 H42C 109.5 . . ?
H42A C42 H42B 109.5 . . ?
H42A C42 H42C 109.5 . . ?
H42B C42 H42C 109.5 . . ?
C33 C34 C35 99.5(4) . . ?
C33 C34 H34A 111.9 . . ?
C33 C34 H34B 111.9 . . ?
C35 C34 H34A 111.9 . . ?
C35 C34 H34B 111.9 . . ?
H34A C34 H34B 109.6 . . ?
C33 C34A H34C 111.5 . . ?
C33 C34A H34D 111.5 . . ?
C35 C34A C33 101.2(5) . . ?
C35 C34A H34C 111.5 . . ?
C35 C34A H34D 111.5 . . ?
H34C C34A H34D 109.3 . . ?

loop_
_geom_bond_atom_site_label_1
_geom_bond_atom_site_label_2
_geom_bond_distance
_geom_bond_site_symmetry_2
_geom_bond_publ_flag
S1 O2 1.432(2) . ?
S1 O3 1.441(2) . ?
S1 N2 1.623(2) . ?
S1 C36 1.765(3) . ?
O1 H1 0.8400 . ?
O1 C12 1.374(3) . ?
O4 C28 1.378(3) . ?
O4 C29 1.359(4) . ?
O5 C31 1.235(3) . ?
N1 H1A 0.8800 . ?
N1 C5 1.380(4) . ?
N1 C8 1.382(4) . ?
N2 C15 1.440(3) . ?
N2 H2 0.881(13) . ?
N3 C29 1.278(4) . ?
N3 C30 1.410(4) . ?
N4 C31 1.331(4) . ?
N4 C32 1.473(4) . ?
N4 C35 1.474(4) . ?
C1 H1B 0.9500 . ?
C1 C2 1.381(4) . ?
C1 C6 1.398(4) . ?
C2 H2A 0.9500 . ?
C2 C3 1.408(5) . ?
C3 H3 0.9500 . ?
C3 C4 1.380(5) . ?
C4 H4 0.9500 . ?
C4 C5 1.383(4) . ?
C5 C6 1.416(4) . ?
C6 C7 1.431(4) . ?
C7 C8 1.369(4) . ?
C7 C10 1.493(4) . ?
C8 C9 1.493(4) . ?
C9 H9A 0.9800 . ?
C9 H9B 0.9800 . ?
C9 H9C 0.9800 . ?
C10 C11 1.406(4) . ?
C10 C15 1.395(4) . ?
C11 C12 1.402(4) . ?
C11 C16 1.503(4) . ?
C12 C13 1.395(4) . ?
C13 C14 1.395(4) . ?
C13 C17 1.504(4) . ?
C14 C15 1.405(4) . ?
C14 C18 1.494(4) . ?
C16 H16A 0.9800 . ?
C16 H16B 0.9800 . ?
C16 H16C 0.9800 . ?
C17 H17A 0.9800 . ?
C17 H17B 0.9800 . ?
C17 H17C 0.9800 . ?
C18 C19 1.386(4) . ?
C18 C23 1.432(3) . ?
C19 C20 1.413(4) . ?
C19 C28 1.472(4) . ?
C20 H20 0.9500 . ?
C20 C21 1.371(4) . ?
C21 H21 0.9500 . ?
C21 C22 1.417(4) . ?
C22 C23 1.420(4) . ?
C22 C27 1.422(4) . ?
C23 C24 1.420(4) . ?
C24 H24 0.9500 . ?
C24 C25 1.376(4) . ?
C25 H25 0.9500 . ?
C25 C26 1.400(4) . ?
C26 H26 0.9500 . ?
C26 C27 1.369(4) . ?
C27 H27 0.9500 . ?
C28 C30 1.343(4) . ?
C29 H29 0.9500 . ?
C30 C31 1.486(4) . ?
C32 H32A 0.9900 . ?
C32 H32B 0.9900 . ?
C32 C33 1.509(5) . ?
C33 H33A 0.9900 . ?
C33 H33B 0.9900 . ?
C33 H33C 0.9900 . ?
C33 H33D 0.9900 . ?
C33 C34 1.443(6) . ?
C33 C34A 1.559(8) . ?
C35 H35A 0.9900 . ?
C35 H35B 0.9900 . ?
C35 H35C 0.9900 . ?
C35 H35D 0.9900 . ?
C35 C34 1.652(8) . ?
C35 C34A 1.503(8) . ?
C36 C37 1.387(4) . ?
C36 C41 1.383(4) . ?
C37 H37 0.9500 . ?
C37 C38 1.388(4) . ?
C38 H38 0.9500 . ?
C38 C39 1.381(5) . ?
C39 C40 1.383(5) . ?
C39 C42 1.510(4) . ?
C40 H40 0.9500 . ?
C40 C41 1.387(4) . ?
C41 H41 0.9500 . ?
C42 H42A 0.9800 . ?
C42 H42B 0.9800 . ?
C42 H42C 0.9800 . ?
C34 H34A 0.9900 . ?
C34 H34B 0.9900 . ?
C34A H34C 0.9900 . ?
C34A H34D 0.9900 . ?

loop_
_geom_torsion_atom_site_label_1
_geom_torsion_atom_site_label_2
_geom_torsion_atom_site_label_3
_geom_torsion_atom_site_label_4
_geom_torsion
_geom_torsion_site_symmetry_1
_geom_torsion_site_symmetry_2
_geom_torsion_site_symmetry_3
_geom_torsion_site_symmetry_4
_geom_torsion_publ_flag
S1 N2 C15 C10 87.1(3) . . . . ?
S1 N2 C15 C14 -94.6(3) . . . . ?
S1 C36 C37 C38 -178.0(3) . . . . ?
S1 C36 C41 C40 177.4(2) . . . . ?
O1 C12 C13 C14 178.2(2) . . . . ?
O1 C12 C13 C17 -0.2(4) . . . . ?
O2 S1 N2 C15 3.0(2) . . . . ?
O2 S1 C36 C37 -163.4(3) . . . . ?
O2 S1 C36 C41 19.6(3) . . . . ?
O3 S1 N2 C15 132.6(2) . . . . ?
O3 S1 C36 C37 68.1(3) . . . . ?
O3 S1 C36 C41 -108.9(2) . . . . ?
O4 C28 C30 N3 -0.7(3) . . . . ?
O4 C28 C30 C31 172.9(3) . . . . ?
N1 C5 C6 C1 178.7(3) . . . . ?
N1 C5 C6 C7 -0.3(3) . . . . ?
N2 S1 C36 C37 -46.4(3) . . . . ?
N2 S1 C36 C41 136.7(2) . . . . ?
N3 C30 C31 O5 122.4(3) . . . . ?
N3 C30 C31 N4 -57.9(4) . . . . ?
N4 C32 C33 C34 -28.4(4) . . . . ?
N4 C32 C33 C34A 24.0(4) . . . . ?
N4 C35 C34 C33 -38.1(5) . . . . ?
N4 C35 C34A C33 39.0(6) . . . . ?
C1 C2 C3 C4 -0.9(5) . . . . ?
C1 C6 C7 C8 -178.0(3) . . . . ?
C1 C6 C7 C10 5.4(5) . . . . ?
C2 C1 C6 C5 -0.7(4) . . . . ?
C2 C1 C6 C7 177.9(3) . . . . ?
C2 C3 C4 C5 0.0(5) . . . . ?
C3 C4 C5 N1 -178.0(3) . . . . ?
C3 C4 C5 C6 0.6(5) . . . . ?
C4 C5 C6 C1 -0.2(4) . . . . ?
C4 C5 C6 C7 -179.2(3) . . . . ?
C5 N1 C8 C7 0.7(4) . . . . ?
C5 N1 C8 C9 -178.6(3) . . . . ?
C5 C6 C7 C8 0.7(3) . . . . ?
C5 C6 C7 C10 -175.8(3) . . . . ?
C6 C1 C2 C3 1.3(5) . . . . ?
C6 C7 C8 N1 -0.8(3) . . . . ?
C6 C7 C8 C9 178.4(3) . . . . ?
C6 C7 C10 C11 79.8(4) . . . . ?
C6 C7 C10 C15 -100.9(3) . . . . ?
C7 C10 C11 C12 -179.6(2) . . . . ?
C7 C10 C11 C16 1.5(4) . . . . ?
C7 C10 C15 N2 -0.4(4) . . . . ?
C7 C10 C15 C14 -178.6(2) . . . . ?
C8 N1 C5 C4 178.5(3) . . . . ?
C8 N1 C5 C6 -0.2(3) . . . . ?
C8 C7 C10 C11 -96.0(4) . . . . ?
C8 C7 C10 C15 83.3(4) . . . . ?
C10 C7 C8 N1 175.7(3) . . . . ?
C10 C7 C8 C9 -5.1(5) . . . . ?
C10 C11 C12 O1 -178.7(3) . . . . ?
C10 C11 C12 C13 -2.3(4) . . . . ?
C11 C10 C15 N2 178.9(2) . . . . ?
C11 C10 C15 C14 0.6(4) . . . . ?
C11 C12 C13 C14 1.6(4) . . . . ?
C11 C12 C13 C17 -176.7(3) . . . . ?
C12 C13 C14 C15 0.2(4) . . . . ?
C12 C13 C14 C18 -173.3(2) . . . . ?
C13 C14 C15 N2 -179.6(2) . . . . ?
C13 C14 C15 C10 -1.4(4) . . . . ?
C13 C14 C18 C19 97.8(3) . . . . ?
C13 C14 C18 C23 -84.3(3) . . . . ?
C14 C18 C19 C20 179.4(2) . . . . ?
C14 C18 C19 C28 3.9(4) . . . . ?
C14 C18 C23 C22 -178.6(2) . . . . ?
C14 C18 C23 C24 0.0(4) . . . . ?
C15 C10 C11 C12 1.2(4) . . . . ?
C15 C10 C11 C16 -177.7(3) . . . . ?
C15 C14 C18 C19 -75.8(3) . . . . ?
C15 C14 C18 C23 102.2(3) . . . . ?
C16 C11 C12 O1 0.3(4) . . . . ?
C16 C11 C12 C13 176.6(3) . . . . ?
C17 C13 C14 C15 178.5(3) . . . . ?
C17 C13 C14 C18 5.0(4) . . . . ?
C18 C14 C15 N2 -6.1(3) . . . . ?
C18 C14 C15 C10 172.2(2) . . . . ?
C18 C19 C20 C21 -0.9(4) . . . . ?
C18 C19 C28 O4 -60.3(3) . . . . ?
C18 C19 C28 C30 120.5(3) . . . . ?
C18 C23 C24 C25 -176.8(3) . . . . ?
C19 C18 C23 C22 -0.7(4) . . . . ?
C19 C18 C23 C24 177.9(2) . . . . ?
C19 C20 C21 C22 -0.4(4) . . . . ?
C19 C28 C30 N3 178.5(3) . . . . ?
C19 C28 C30 C31 -7.9(5) . . . . ?
C20 C19 C28 O4 124.0(3) . . . . ?
C20 C19 C28 C30 -55.1(4) . . . . ?
C20 C21 C22 C23 1.1(4) . . . . ?
C20 C21 C22 C27 -175.8(3) . . . . ?
C21 C22 C23 C18 -0.6(4) . . . . ?
C21 C22 C23 C24 -179.2(2) . . . . ?
C21 C22 C27 C26 178.5(3) . . . . ?
C22 C23 C24 C25 1.7(4) . . . . ?
C23 C18 C19 C20 1.4(4) . . . . ?
C23 C18 C19 C28 -174.0(2) . . . . ?
C23 C22 C27 C26 1.6(4) . . . . ?
C23 C24 C25 C26 -0.6(5) . . . . ?
C24 C25 C26 C27 -0.1(4) . . . . ?
C25 C26 C27 C22 -0.4(4) . . . . ?
C27 C22 C23 C18 176.4(2) . . . . ?
C27 C22 C23 C24 -2.2(4) . . . . ?
C28 O4 C29 N3 0.3(3) . . . . ?
C28 C19 C20 C21 174.7(3) . . . . ?
C28 C30 C31 O5 -50.3(4) . . . . ?
C28 C30 C31 N4 129.3(3) . . . . ?
C29 O4 C28 C19 -179.0(2) . . . . ?
C29 O4 C28 C30 0.3(3) . . . . ?
C29 N3 C30 C28 0.9(3) . . . . ?
C29 N3 C30 C31 -172.9(3) . . . . ?
C30 N3 C29 O4 -0.7(3) . . . . ?
C31 N4 C32 C33 170.4(3) . . . . ?
C31 N4 C35 C34 -146.6(4) . . . . ?
C31 N4 C35 C34A 164.9(5) . . . . ?
C32 N4 C31 O5 3.8(5) . . . . ?
C32 N4 C31 C30 -175.8(3) . . . . ?
C32 N4 C35 C34 22.7(4) . . . . ?
C32 N4 C35 C34A -25.9(6) . . . . ?
C32 C33 C34 C35 40.9(5) . . . . ?
C32 C33 C34A C35 -39.7(5) . . . . ?
C35 N4 C31 O5 172.0(4) . . . . ?
C35 N4 C31 C30 -7.6(5) . . . . ?
C35 N4 C32 C33 0.7(4) . . . . ?
C36 S1 N2 C15 -113.5(2) . . . . ?
C36 C37 C38 C39 0.5(6) . . . . ?
C37 C36 C41 C40 0.4(5) . . . . ?
C37 C38 C39 C40 0.7(6) . . . . ?
C37 C38 C39 C42 -178.9(4) . . . . ?
C38 C39 C40 C41 -1.3(5) . . . . ?
C39 C40 C41 C36 0.8(5) . . . . ?
C41 C36 C37 C38 -1.1(5) . . . . ?
C42 C39 C40 C41 178.3(3) . . . . ?
